data_7033633
loop_
_publ_author_name
'Wu, Hong-Ming'
'Chang, Ya-Ho'
'Tsai, Yi-Fang'
'Hsu, Kuei-Fang'
'Lee, Gene-Hsiang'
'Hsu, Hua-Fen'

_publ_section_title
;
 Non-oxido divanadium(iv) and divanadium(v) thiolate complexes with a new
 type of chalcogenide bridging motif.
;
_journal_issue 10
_journal_name_full 'Dalton transactions (Cambridge, England : 2003)'
_journal_page_first 4468
_journal_page_last 4473
_journal_paper_doi 10.1039/c4dt03934c
_journal_volume 44
_journal_year 2015
_chemical_formula_sum 'C57.4 H72 O0.85 P2 S6 Se3 Si6 V2'
_chemical_formula_weight 1537.15
_chemical_name_common '[V2(PS3")2(mu-Se2)(mu-Se)]'
_chemical_name_systematic
; 
 ? 
;
_space_group_IT_number 2
_symmetry_cell_setting triclinic
_symmetry_space_group_name_Hall '-P 1'
_symmetry_space_group_name_H-M 'P -1'
_atom_sites_solution_hydrogens geom
_atom_sites_solution_primary direct
_atom_sites_solution_secondary difmap
_audit_creation_method SHELXL-97
_audit_update_record
;
2014-03-07 deposited with the CCDC.
2015-01-14 downloaded from the CCDC.
;
_cell_angle_alpha 80.054(2)
_cell_angle_beta 69.489(2)
_cell_angle_gamma 77.016(2)
_cell_formula_units_Z 2
_cell_length_a 15.430(2)
_cell_length_b 15.527(2)
_cell_length_c 17.671(2)
_cell_measurement_reflns_used 4427
_cell_measurement_temperature 150(2)
_cell_measurement_theta_max 21.73
_cell_measurement_theta_min 2.14
_cell_volume 3843.3(8)
_computing_cell_refinement 'Bruker SMART'
_computing_data_collection 'Bruker SMART'
_computing_data_reduction 'Bruker SAINT'
_computing_molecular_graphics 'Bruker SHELXTL'
_computing_publication_material 'Bruker SHELXTL'
_computing_structure_refinement 'SHELXL-97 (Sheldrick, 1997)'
_computing_structure_solution 'SHELXS-97 (Sheldrick, 1990)'
_diffrn_ambient_temperature 150(2)
_diffrn_measured_fraction_theta_full 0.994
_diffrn_measured_fraction_theta_max 0.994
_diffrn_measurement_device_type 'CCD area detector'
_diffrn_measurement_method 'phi and omega scans'
_diffrn_radiation_monochromator graphite
_diffrn_radiation_source 'fine-focus sealed tube'
_diffrn_radiation_type MoK\a
_diffrn_radiation_wavelength 0.71073
_diffrn_reflns_av_R_equivalents 0.0962
_diffrn_reflns_av_sigmaI/netI 0.1539
_diffrn_reflns_limit_h_max 20
_diffrn_reflns_limit_h_min -20
_diffrn_reflns_limit_k_max 20
_diffrn_reflns_limit_k_min -20
_diffrn_reflns_limit_l_max 23
_diffrn_reflns_limit_l_min -23
_diffrn_reflns_number 45695
_diffrn_reflns_theta_full 28.04
_diffrn_reflns_theta_max 28.04
_diffrn_reflns_theta_min 1.24
_exptl_absorpt_coefficient_mu 1.995
_exptl_absorpt_correction_T_max 0.7457
_exptl_absorpt_correction_T_min 0.4846
_exptl_absorpt_correction_type multi-scan
_exptl_crystal_colour bluish-purple
_exptl_crystal_density_diffrn 1.328
_exptl_crystal_density_method 'not measured'
_exptl_crystal_description block
_exptl_crystal_F_000 1562
_exptl_crystal_size_max 0.38
_exptl_crystal_size_mid 0.31
_exptl_crystal_size_min 0.17
_refine_diff_density_max 1.002
_refine_diff_density_min -0.603
_refine_diff_density_rms 0.109
_refine_ls_extinction_method none
_refine_ls_goodness_of_fit_ref 0.974
_refine_ls_hydrogen_treatment mixed
_refine_ls_matrix_type full
_refine_ls_number_parameters 678
_refine_ls_number_reflns 18526
_refine_ls_number_restraints 0
_refine_ls_restrained_S_all 0.974
_refine_ls_R_factor_all 0.1733
_refine_ls_R_factor_gt 0.0659
_refine_ls_shift/su_max 0.001
_refine_ls_shift/su_mean 0.000
_refine_ls_structure_factor_coef Fsqd
_refine_ls_weighting_details 'calc w=1/[\s^2^(Fo^2^)+(0.0929P)^2^+0.0000P] where P=(Fo^2^+2Fc^2^)/3'
_refine_ls_weighting_scheme calc
_refine_ls_wR_factor_gt 0.1654
_refine_ls_wR_factor_ref 0.2082
_reflns_number_gt 8406
_reflns_number_total 18526
_reflns_threshold_expression >2sigma(I)
_cod_data_source_file c4dt03934c2.cif
_cod_data_source_block 2
_cod_depositor_comments
;
The following automatic conversions were performed:

'_symmetry_cell_setting' value 'Triclinic' changed to 'triclinic'
according to
/usr/data/users/saulius/crontab/automatic-downloads/rss-feeds/RSC/lib/dictionaries/cif_core.dic
dictionary named 'cif_core.dic' version 2.4.2 from 2011-04-26.

Automatic conversion script
Id: cif_fix_values 2935 2014-11-11 08:27:57Z andrius 

 Adding full bibliography for 7033631--7033634.cif.
;
_cod_original_cell_volume 3843.3(9)
_cod_original_sg_symbol_H-M P-1
_cod_original_formula_sum 'C57.40 H72 O0.85 P2 S6 Se3 Si6 V2'
_cod_database_code 7033633

loop_
_symmetry_equiv_pos_as_xyz
'x, y, z'
'-x, -y, -z'

loop_
_atom_site_label
_atom_site_type_symbol
_atom_site_fract_x
_atom_site_fract_y
_atom_site_fract_z
_atom_site_U_iso_or_equiv
_atom_site_adp_type
_atom_site_occupancy
_atom_site_symmetry_multiplicity
_atom_site_calc_flag
_atom_site_refinement_flags
Se1 Se 0.44043(5) 0.69850(5) 0.22028(4) 0.04118(19) Uani 1 1 d .
Se3 Se 0.54937(5) 0.88296(5) 0.25066(5) 0.0467(2) Uani 1 1 d .
Se2 Se 0.58956(5) 0.76005(5) 0.32956(4) 0.0478(2) Uani 1 1 d .
V2 V 0.41997(8) 0.79499(7) 0.32792(7) 0.0358(3) Uani 1 1 d .
V1 V 0.60051(8) 0.73473(7) 0.18901(7) 0.0358(3) Uani 1 1 d .
P1 P 0.66114(13) 0.64459(11) 0.07983(11) 0.0385(4) Uani 1 1 d .
S3 S 0.49879(13) 0.80497(11) 0.10252(10) 0.0392(4) Uani 1 1 d .
P2 P 0.25691(13) 0.78859(12) 0.38242(11) 0.0403(4) Uani 1 1 d .
S1 S 0.73150(13) 0.79883(12) 0.11235(11) 0.0442(5) Uani 1 1 d .
S5 S 0.42112(13) 0.63062(12) 0.36309(11) 0.0431(4) Uani 1 1 d .
S4 S 0.39101(13) 0.83263(13) 0.45750(11) 0.0457(5) Uani 1 1 d .
S2 S 0.67242(14) 0.59684(12) 0.24168(11) 0.0481(5) Uani 1 1 d .
S6 S 0.34467(13) 0.92894(12) 0.27261(12) 0.0478(5) Uani 1 1 d .
Si2 Si 0.37242(16) 0.86699(14) -0.02696(13) 0.0490(5) Uani 1 1 d .
Si3 Si 0.77798(18) 0.38869(16) 0.29320(15) 0.0642(7) Uani 1 1 d .
Si4 Si 0.31549(18) 0.96139(19) 0.61296(16) 0.0712(8) Uani 1 1 d .
Si1 Si 0.95433(17) 0.83229(18) 0.02282(17) 0.0696(8) Uani 1 1 d .
Si5 Si 0.20237(19) 1.11391(16) 0.22407(17) 0.0692(7) Uani 1 1 d .
Si6 Si 0.3839(2) 0.41565(16) 0.39776(18) 0.0738(8) Uani 1 1 d .
C41 C 0.2067(5) 0.8520(5) 0.4693(4) 0.0443(18) Uani 1 1 d .
C42 C 0.2677(5) 0.8712(5) 0.5030(4) 0.0428(17) Uani 1 1 d .
C11 C 0.7845(5) 0.6501(5) 0.0317(4) 0.0440(18) Uani 1 1 d .
C12 C 0.8138(5) 0.7227(5) 0.0453(4) 0.0402(17) Uani 1 1 d .
C1 C 0.6056(5) 0.6763(4) 0.0032(4) 0.0422(17) Uani 1 1 d .
C52 C 0.3051(5) 0.6082(5) 0.3992(4) 0.0430(17) Uani 1 1 d .
C31 C 0.1916(5) 0.8478(5) 0.3163(4) 0.0416(17) Uani 1 1 d .
C2 C 0.5292(5) 0.7456(4) 0.0156(4) 0.0370(16) Uani 1 1 d .
C16 C 0.8504(6) 0.5864(5) -0.0158(4) 0.052(2) Uani 1 1 d .
H16A H 0.8306 0.5366 -0.0250 0.063 Uiso 1 1 calc R
C13 C 0.9080(5) 0.7333(5) 0.0110(4) 0.0482(19) Uani 1 1 d .
C43 C 0.2376(5) 0.9217(5) 0.5682(4) 0.051(2) Uani 1 1 d .
C32 C 0.2290(5) 0.9248(5) 0.2793(4) 0.0429(17) Uani 1 1 d .
C3 C 0.4769(5) 0.7739(5) -0.0389(4) 0.0421(17) Uani 1 1 d .
C33 C 0.1756(5) 0.9977(5) 0.2457(4) 0.0494(19) Uani 1 1 d .
C22 C 0.6896(5) 0.5085(4) 0.1833(4) 0.0421(17) Uani 1 1 d .
C23 C 0.7261(5) 0.4205(4) 0.2076(5) 0.0482(19) Uani 1 1 d .
C56 C 0.1362(6) 0.6620(6) 0.4544(5) 0.064(2) Uani 1 1 d .
H56A H 0.0845 0.7098 0.4663 0.077 Uiso 1 1 calc R
C21 C 0.6664(5) 0.5279(4) 0.1122(4) 0.0430(17) Uani 1 1 d .
C51 C 0.2289(6) 0.6789(5) 0.4156(5) 0.053(2) Uani 1 1 d .
C26 C 0.6639(6) 0.4611(5) 0.0707(5) 0.056(2) Uani 1 1 d .
H26A H 0.6428 0.4754 0.0249 0.067 Uiso 1 1 calc R
C4 C 0.5085(6) 0.7293(5) -0.1077(5) 0.060(2) Uani 1 1 d .
H4A H 0.4755 0.7460 -0.1459 0.072 Uiso 1 1 calc R
C46 C 0.1106(5) 0.8841(5) 0.5008(4) 0.0496(19) Uani 1 1 d .
H46A H 0.0688 0.8723 0.4768 0.060 Uiso 1 1 calc R
C15 C 0.9413(6) 0.5945(5) -0.0486(5) 0.061(2) Uani 1 1 d .
H15A H 0.9855 0.5504 -0.0803 0.073 Uiso 1 1 calc R
C34 C 0.0930(6) 0.9813(6) 0.2424(5) 0.056(2) Uani 1 1 d .
H34A H 0.0549 1.0282 0.2200 0.067 Uiso 1 1 calc R
C6 C 0.6355(6) 0.6340(5) -0.0689(5) 0.059(2) Uani 1 1 d .
H6A H 0.6886 0.5873 -0.0796 0.070 Uiso 1 1 calc R
C35 C 0.0618(6) 0.9015(6) 0.2694(5) 0.061(2) Uani 1 1 d .
H35A H 0.0077 0.8922 0.2600 0.073 Uiso 1 1 calc R
C24 C 0.7252(6) 0.3548(5) 0.1626(5) 0.065(2) Uani 1 1 d .
H24A H 0.7481 0.2947 0.1782 0.078 Uiso 1 1 calc R
C25 C 0.6926(7) 0.3728(5) 0.0966(5) 0.066(2) Uani 1 1 d .
H25A H 0.6899 0.3260 0.0698 0.079 Uiso 1 1 calc R
C45 C 0.0760(6) 0.9329(6) 0.5666(5) 0.059(2) Uani 1 1 d .
H45A H 0.0103 0.9533 0.5894 0.071 Uiso 1 1 calc R
C44 C 0.1393(6) 0.9516(6) 0.5992(5) 0.063(2) Uani 1 1 d .
H44A H 0.1154 0.9859 0.6441 0.076 Uiso 1 1 calc R
C36 C 0.1093(5) 0.8356(5) 0.3099(4) 0.051(2) Uani 1 1 d .
H36A H 0.0856 0.7822 0.3331 0.062 Uiso 1 1 calc R
C53 C 0.2903(6) 0.5187(5) 0.4181(5) 0.057(2) Uani 1 1 d .
C54 C 0.1955(7) 0.5068(6) 0.4546(6) 0.075(3) Uani 1 1 d .
H54A H 0.1821 0.4482 0.4659 0.090 Uiso 1 1 calc R
C48 C 0.4052(6) 0.8703(8) 0.6403(6) 0.095(4) Uani 1 1 d .
H48A H 0.4428 0.8951 0.6628 0.142 Uiso 1 1 calc R
H48B H 0.4464 0.8420 0.5915 0.142 Uiso 1 1 calc R
H48C H 0.3734 0.8260 0.6807 0.142 Uiso 1 1 calc R
C59 C 0.4735(7) 0.4284(7) 0.2965(6) 0.093(3) Uani 1 1 d .
H59A H 0.5058 0.4770 0.2941 0.140 Uiso 1 1 calc R
H59B H 0.4429 0.4421 0.2546 0.140 Uiso 1 1 calc R
H59C H 0.5193 0.3731 0.2871 0.140 Uiso 1 1 calc R
C55 C 0.1220(6) 0.5774(6) 0.4743(6) 0.076(3) Uani 1 1 d .
H55A H 0.0601 0.5660 0.5024 0.092 Uiso 1 1 calc R
C47 C 0.2386(7) 1.0113(8) 0.7086(6) 0.105(4) Uani 1 1 d .
H47A H 0.2773 1.0319 0.7330 0.157 Uiso 1 1 calc R
H47B H 0.2052 0.9664 0.7469 0.157 Uiso 1 1 calc R
H47C H 0.1928 1.0617 0.6961 0.157 Uiso 1 1 calc R
C14 C 0.9706(5) 0.6678(5) -0.0359(5) 0.058(2) Uani 1 1 d .
H14A H 1.0349 0.6732 -0.0597 0.070 Uiso 1 1 calc R
C5 C 0.5865(6) 0.6613(6) -0.1234(5) 0.067(3) Uani 1 1 d .
H5A H 0.6061 0.6335 -0.1720 0.081 Uiso 1 1 calc R
C9 C 0.4072(8) 0.9734(6) -0.0278(8) 0.108(4) Uani 1 1 d .
H9A H 0.3525 1.0213 -0.0218 0.162 Uiso 1 1 calc R
H9B H 0.4564 0.9856 -0.0793 0.162 Uiso 1 1 calc R
H9C H 0.4313 0.9698 0.0174 0.162 Uiso 1 1 calc R
C18 C 0.8872(7) 0.9377(6) -0.0096(7) 0.097(4) Uani 1 1 d .
H18A H 0.9120 0.9877 -0.0029 0.146 Uiso 1 1 calc R
H18B H 0.8208 0.9425 0.0237 0.146 Uiso 1 1 calc R
H18C H 0.8932 0.9388 -0.0668 0.146 Uiso 1 1 calc R
C8 C 0.3320(6) 0.8754(6) -0.1160(5) 0.069(3) Uani 1 1 d .
H8A H 0.2775 0.9234 -0.1114 0.104 Uiso 1 1 calc R
H8B H 0.3141 0.8191 -0.1175 0.104 Uiso 1 1 calc R
H8C H 0.3829 0.8880 -0.1661 0.104 Uiso 1 1 calc R
C17 C 0.9498(9) 0.8323(10) 0.1259(7) 0.139(5) Uani 1 1 d .
H17A H 0.9738 0.8839 0.1302 0.208 Uiso 1 1 calc R
H17B H 0.9885 0.7777 0.1416 0.208 Uiso 1 1 calc R
H17C H 0.8846 0.8352 0.1619 0.208 Uiso 1 1 calc R
C28 C 0.8323(8) 0.2689(6) 0.2922(7) 0.109(4) Uani 1 1 d .
H28A H 0.8599 0.2509 0.3359 0.164 Uiso 1 1 calc R
H28B H 0.8815 0.2592 0.2398 0.164 Uiso 1 1 calc R
H28C H 0.7841 0.2334 0.3002 0.164 Uiso 1 1 calc R
C7 C 0.2767(6) 0.8386(7) 0.0656(5) 0.087(3) Uani 1 1 d .
H7A H 0.2220 0.8866 0.0720 0.131 Uiso 1 1 calc R
H7B H 0.2979 0.8310 0.1129 0.131 Uiso 1 1 calc R
H7C H 0.2595 0.7832 0.0609 0.131 Uiso 1 1 calc R
C58 C 0.3220(10) 0.3241(7) 0.3965(10) 0.173(7) Uani 1 1 d .
H58A H 0.2736 0.3154 0.4493 0.259 Uiso 1 1 calc R
H58B H 0.3677 0.2689 0.3857 0.259 Uiso 1 1 calc R
H58C H 0.2926 0.3406 0.3538 0.259 Uiso 1 1 calc R
C57 C 0.4334(8) 0.3928(7) 0.4826(6) 0.120(5) Uani 1 1 d .
H57A H 0.3826 0.3870 0.5344 0.180 Uiso 1 1 calc R
H57B H 0.4641 0.4419 0.4817 0.180 Uiso 1 1 calc R
H57C H 0.4795 0.3375 0.4763 0.180 Uiso 1 1 calc R
C27 C 0.8699(8) 0.4524(8) 0.2770(7) 0.123(5) Uani 1 1 d .
H27A H 0.8962 0.4355 0.3216 0.185 Uiso 1 1 calc R
H27B H 0.8432 0.5160 0.2751 0.185 Uiso 1 1 calc R
H27C H 0.9197 0.4400 0.2255 0.185 Uiso 1 1 calc R
C19 C 1.0812(7) 0.8211(8) -0.0416(8) 0.133(6) Uani 1 1 d .
H19A H 1.1068 0.8715 -0.0367 0.200 Uiso 1 1 calc R
H19B H 1.0867 0.8204 -0.0984 0.200 Uiso 1 1 calc R
H19C H 1.1165 0.7656 -0.0233 0.200 Uiso 1 1 calc R
C29 C 0.6867(8) 0.4018(8) 0.3940(5) 0.114(4) Uani 1 1 d .
H29A H 0.7164 0.3851 0.4365 0.171 Uiso 1 1 calc R
H29B H 0.6410 0.3634 0.4026 0.171 Uiso 1 1 calc R
H29C H 0.6546 0.4639 0.3962 0.171 Uiso 1 1 calc R
C49 C 0.3741(8) 1.0472(7) 0.5379(7) 0.109(4) Uani 1 1 d .
H49A H 0.4150 1.0687 0.5594 0.163 Uiso 1 1 calc R
H49B H 0.3264 1.0970 0.5276 0.163 Uiso 1 1 calc R
H49C H 0.4118 1.0214 0.4870 0.163 Uiso 1 1 calc R
C39 C 0.2187(10) 1.1427(7) 0.3138(8) 0.140(6) Uani 1 1 d .
H39A H 0.2329 1.2029 0.3032 0.209 Uiso 1 1 calc R
H39B H 0.2709 1.1005 0.3260 0.209 Uiso 1 1 calc R
H39C H 0.1610 1.1401 0.3603 0.209 Uiso 1 1 calc R
C38 C 0.1005(8) 1.1914(7) 0.2075(7) 0.120(4) Uani 1 1 d .
H38A H 0.1136 1.2520 0.1960 0.180 Uiso 1 1 calc R
H38B H 0.0454 1.1876 0.2563 0.180 Uiso 1 1 calc R
H38C H 0.0880 1.1759 0.1613 0.180 Uiso 1 1 calc R
C37 C 0.3041(8) 1.1266(8) 0.1336(7) 0.132(5) Uani 1 1 d .
H37A H 0.3152 1.1878 0.1250 0.199 Uiso 1 1 calc R
H37B H 0.2921 1.1133 0.0863 0.199 Uiso 1 1 calc R
H37C H 0.3596 1.0855 0.1409 0.199 Uiso 1 1 calc R
O1A O 0.7586 0.4195 -0.1922 0.132 Uiso 0.30 1 d P
O1B O 0.8050 0.4531 -0.1349 0.089 Uiso 0.30 1 d P
C61 C 0.8573 0.5132 -0.2443 0.177 Uiso 0.60 1 d P
C62 C 0.9012 0.4334 -0.2158 0.191 Uiso 0.60 1 d P
C60 C 0.7774 0.4947 -0.2241 0.144 Uiso 0.60 1 d P
C63 C 0.8224 0.3891 -0.1674 0.220 Uiso 0.60 1 d P
O2 O 0.082(3) 0.316(3) 0.559(3) 0.152(14) Uiso 0.25 1 d P
C68 C 0.081(5) 0.338(4) 0.621(4) 0.14(2) Uiso 0.25 1 d P
C65 C 0.119(4) 0.227(4) 0.565(4) 0.14(2) Uiso 0.25 1 d P
C67 C 0.154(4) 0.322(4) 0.646(3) 0.110(16) Uiso 0.25 1 d P
C66 C 0.152(5) 0.259(5) 0.629(4) 0.16(3) Uiso 0.25 1 d P

loop_
_atom_site_aniso_label
_atom_site_aniso_U_11
_atom_site_aniso_U_22
_atom_site_aniso_U_33
_atom_site_aniso_U_23
_atom_site_aniso_U_13
_atom_site_aniso_U_12
Se1 0.0438(4) 0.0431(4) 0.0380(4) -0.0096(3) -0.0132(3) -0.0064(3)
Se3 0.0458(5) 0.0434(4) 0.0496(5) -0.0125(3) -0.0126(4) -0.0042(3)
Se2 0.0470(5) 0.0543(5) 0.0431(4) -0.0136(4) -0.0184(4) 0.0016(4)
V2 0.0374(7) 0.0370(6) 0.0320(6) -0.0072(5) -0.0117(5) -0.0010(5)
V1 0.0403(7) 0.0342(6) 0.0320(6) -0.0058(5) -0.0136(5) 0.0003(5)
P1 0.0474(11) 0.0336(9) 0.0350(10) -0.0064(8) -0.0169(8) 0.0000(8)
S3 0.0467(11) 0.0370(9) 0.0345(9) -0.0058(7) -0.0169(8) -0.0011(8)
P2 0.0407(11) 0.0408(10) 0.0379(10) -0.0042(8) -0.0139(8) -0.0022(8)
S1 0.0406(10) 0.0380(10) 0.0494(11) -0.0145(8) -0.0076(9) -0.0014(8)
S5 0.0465(11) 0.0406(10) 0.0395(10) -0.0015(8) -0.0126(8) -0.0063(8)
S4 0.0396(10) 0.0592(12) 0.0376(10) -0.0174(9) -0.0125(8) 0.0023(9)
S2 0.0639(13) 0.0385(10) 0.0424(10) -0.0066(8) -0.0257(10) 0.0055(9)
S6 0.0444(11) 0.0415(10) 0.0552(12) 0.0007(9) -0.0190(9) -0.0027(8)
Si2 0.0508(13) 0.0509(13) 0.0510(13) -0.0030(10) -0.0271(11) -0.0051(10)
Si3 0.0626(16) 0.0608(15) 0.0551(15) 0.0032(12) -0.0201(12) 0.0118(12)
Si4 0.0588(16) 0.095(2) 0.0643(16) -0.0425(15) -0.0176(13) -0.0006(14)
Si1 0.0435(14) 0.0827(18) 0.0849(19) -0.0414(15) -0.0105(13) -0.0077(13)
Si5 0.0673(17) 0.0505(14) 0.0784(18) -0.0023(13) -0.0228(14) 0.0072(12)
Si6 0.0764(19) 0.0454(14) 0.090(2) -0.0075(13) -0.0157(15) -0.0086(13)
C41 0.040(4) 0.049(4) 0.038(4) -0.004(3) -0.011(3) 0.001(3)
C42 0.042(4) 0.048(4) 0.034(4) -0.006(3) -0.010(3) -0.001(3)
C11 0.052(5) 0.042(4) 0.038(4) -0.008(3) -0.015(3) -0.003(3)
C12 0.038(4) 0.048(4) 0.033(4) -0.009(3) -0.014(3) 0.004(3)
C1 0.057(5) 0.034(4) 0.035(4) 0.000(3) -0.018(3) -0.004(3)
C52 0.049(5) 0.046(4) 0.030(4) -0.004(3) -0.007(3) -0.010(3)
C31 0.043(4) 0.048(4) 0.036(4) -0.009(3) -0.015(3) -0.007(3)
C2 0.047(4) 0.033(4) 0.034(4) -0.003(3) -0.019(3) -0.003(3)
C16 0.067(6) 0.040(4) 0.046(5) -0.016(4) -0.017(4) 0.002(4)
C13 0.045(5) 0.048(4) 0.044(4) -0.014(4) -0.014(4) 0.010(3)
C43 0.048(5) 0.055(5) 0.035(4) -0.008(4) -0.003(3) 0.005(4)
C32 0.038(4) 0.050(4) 0.033(4) 0.001(3) -0.011(3) 0.002(3)
C3 0.049(4) 0.044(4) 0.036(4) -0.004(3) -0.014(3) -0.015(3)
C33 0.040(4) 0.063(5) 0.040(4) -0.008(4) -0.013(3) 0.004(4)
C22 0.045(4) 0.037(4) 0.042(4) -0.003(3) -0.016(3) 0.000(3)
C23 0.046(5) 0.031(4) 0.056(5) -0.002(3) -0.008(4) 0.001(3)
C56 0.051(5) 0.064(6) 0.070(6) -0.002(5) -0.012(4) -0.011(4)
C21 0.051(5) 0.033(4) 0.043(4) -0.005(3) -0.015(4) -0.002(3)
C51 0.060(5) 0.052(5) 0.047(5) -0.009(4) -0.018(4) -0.005(4)
C26 0.069(6) 0.056(5) 0.044(5) -0.009(4) -0.014(4) -0.016(4)
C4 0.069(6) 0.070(6) 0.047(5) -0.010(4) -0.034(4) 0.001(5)
C46 0.043(5) 0.065(5) 0.044(4) -0.012(4) -0.020(4) 0.000(4)
C15 0.052(5) 0.054(5) 0.060(5) -0.020(4) -0.004(4) 0.011(4)
C34 0.048(5) 0.069(6) 0.045(5) -0.001(4) -0.019(4) 0.005(4)
C6 0.067(6) 0.053(5) 0.051(5) -0.009(4) -0.020(4) 0.004(4)
C35 0.041(5) 0.098(7) 0.048(5) -0.021(5) -0.024(4) 0.005(5)
C24 0.075(6) 0.037(4) 0.059(5) 0.003(4) -0.003(5) 0.001(4)
C25 0.101(7) 0.033(4) 0.063(6) -0.007(4) -0.026(5) -0.007(4)
C45 0.038(5) 0.079(6) 0.059(5) -0.015(5) -0.018(4) 0.004(4)
C44 0.059(6) 0.069(6) 0.049(5) -0.018(4) -0.009(4) 0.009(4)
C36 0.049(5) 0.065(5) 0.044(4) -0.014(4) -0.019(4) -0.005(4)
C53 0.069(6) 0.040(4) 0.065(5) -0.005(4) -0.024(5) -0.008(4)
C54 0.073(7) 0.051(5) 0.092(7) 0.006(5) -0.019(6) -0.014(5)
C48 0.059(6) 0.157(10) 0.069(6) -0.037(7) -0.033(5) 0.020(6)
C59 0.107(9) 0.077(7) 0.088(7) -0.034(6) -0.015(6) -0.007(6)
C55 0.052(6) 0.073(7) 0.099(8) 0.001(6) -0.008(5) -0.033(5)
C47 0.071(7) 0.153(11) 0.102(8) -0.077(8) -0.029(6) 0.008(7)
C14 0.040(5) 0.065(5) 0.064(5) -0.020(4) -0.013(4) 0.007(4)
C5 0.083(7) 0.074(6) 0.047(5) -0.020(4) -0.030(5) 0.005(5)
C9 0.117(9) 0.052(6) 0.199(13) -0.021(7) -0.118(9) 0.010(6)
C18 0.093(8) 0.063(6) 0.114(9) -0.013(6) 0.001(7) -0.023(6)
C8 0.077(6) 0.071(6) 0.071(6) -0.008(5) -0.048(5) 0.003(5)
C17 0.103(10) 0.200(15) 0.146(12) -0.082(11) -0.056(9) -0.019(10)
C28 0.122(10) 0.074(7) 0.119(9) -0.002(7) -0.056(8) 0.031(7)
C7 0.059(6) 0.125(9) 0.066(6) -0.001(6) -0.023(5) 0.005(6)
C58 0.144(13) 0.070(8) 0.263(19) -0.054(10) 0.015(12) -0.041(8)
C57 0.125(10) 0.114(9) 0.076(7) 0.002(7) -0.031(7) 0.055(8)
C27 0.119(11) 0.149(12) 0.118(10) 0.032(9) -0.075(9) -0.031(9)
C19 0.062(7) 0.131(10) 0.196(14) -0.095(10) 0.018(8) -0.035(7)
C29 0.113(10) 0.159(12) 0.043(6) -0.003(7) -0.016(6) 0.010(8)
C49 0.085(8) 0.106(9) 0.138(11) -0.036(8) -0.018(7) -0.035(7)
C39 0.189(15) 0.077(8) 0.198(15) -0.037(9) -0.132(13) 0.014(9)
C38 0.122(10) 0.081(8) 0.146(11) 0.002(7) -0.066(9) 0.033(7)
C37 0.110(10) 0.090(9) 0.146(12) 0.026(8) 0.006(9) -0.024(7)

loop_
_atom_type_symbol
_atom_type_description
_atom_type_scat_dispersion_real
_atom_type_scat_dispersion_imag
_atom_type_scat_source
C C 0.0033 0.0016 'International Tables Vol C Tables 4.2.6.8 and 6.1.1.4'
H H 0.0000 0.0000 'International Tables Vol C Tables 4.2.6.8 and 6.1.1.4'
Si Si 0.0817 0.0704 'International Tables Vol C Tables 4.2.6.8 and 6.1.1.4'
P P 0.1023 0.0942 'International Tables Vol C Tables 4.2.6.8 and 6.1.1.4'
S S 0.1246 0.1234 'International Tables Vol C Tables 4.2.6.8 and 6.1.1.4'
V V 0.3005 0.5294 'International Tables Vol C Tables 4.2.6.8 and 6.1.1.4'
Se Se -0.0929 2.2259 'International Tables Vol C Tables 4.2.6.8 and 6.1.1.4'
O O 0.0106 0.0060 'International Tables Vol C Tables 4.2.6.8 and 6.1.1.4'

loop_
_geom_angle_atom_site_label_1
_geom_angle_atom_site_label_2
_geom_angle_atom_site_label_3
_geom_angle
S3 Se1 S5 152.84(7)
S3 Se1 V1 60.86(5)
S5 Se1 V1 96.94(6)
S3 Se1 V2 96.93(5)
S5 Se1 V2 60.27(5)
V1 Se1 V2 75.73(4)
Se2 Se3 V2 64.31(4)
Se2 Se3 V1 62.71(4)
V2 Se3 V1 74.54(4)
Se3 Se2 V1 64.40(4)
Se3 Se2 V2 62.84(4)
V1 Se2 V2 74.62(4)
S4 V2 S6 99.59(8)
S4 V2 P2 81.27(7)
S6 V2 P2 75.03(7)
S4 V2 Se1 157.84(7)
S6 V2 Se1 98.18(6)
P2 V2 Se1 90.67(6)
S4 V2 S5 98.32(8)
S6 V2 S5 144.48(8)
P2 V2 S5 77.72(7)
Se1 V2 S5 59.67(5)
S4 V2 Se3 98.58(7)
S6 V2 Se3 74.71(6)
P2 V2 Se3 149.26(7)
Se1 V2 Se3 98.80(4)
S5 V2 Se3 132.07(6)
S4 V2 Se2 81.69(6)
S6 V2 Se2 126.77(7)
P2 V2 Se2 154.41(7)
Se1 V2 Se2 98.09(4)
S5 V2 Se2 86.04(6)
Se3 V2 Se2 52.85(3)
S4 V2 V1 133.69(7)
S6 V2 V1 105.18(6)
P2 V2 V1 142.67(6)
Se1 V2 V1 52.05(3)
S5 V2 V1 83.46(5)
Se3 V2 V1 53.22(3)
Se2 V2 V1 52.14(3)
S1 V1 P1 80.95(7)
S1 V1 S2 101.24(8)
P1 V1 S2 74.76(7)
S1 V1 Se1 155.57(7)
P1 V1 Se1 90.25(6)
S2 V1 Se1 98.30(7)
S1 V1 S3 97.13(8)
P1 V1 S3 77.99(7)
S2 V1 S3 144.03(8)
Se1 V1 S3 58.61(5)
S1 V1 Se2 99.79(6)
P1 V1 Se2 149.63(7)
S2 V1 Se2 75.34(6)
Se1 V1 Se2 99.23(5)
S3 V1 Se2 131.37(6)
S1 V1 Se3 81.48(6)
P1 V1 Se3 154.14(7)
S2 V1 Se3 127.48(7)
Se1 V1 Se3 98.09(4)
S3 V1 Se3 85.55(5)
Se2 V1 Se3 52.89(3)
S1 V1 V2 133.69(6)
P1 V1 V2 142.42(7)
S2 V1 V2 105.43(6)
Se1 V1 V2 52.22(3)
S3 V1 V2 82.69(5)
Se2 V1 V2 53.24(3)
Se3 V1 V2 52.24(3)
C1 P1 C21 110.3(3)
C1 P1 C11 107.7(3)
C21 P1 C11 101.2(3)
C1 P1 V1 115.0(2)
C21 P1 V1 113.5(2)
C11 P1 V1 108.1(2)
C2 S3 Se1 105.1(2)
C2 S3 V1 110.7(2)
Se1 S3 V1 60.53(5)
C51 P2 C31 110.0(4)
C51 P2 C41 107.6(3)
C31 P2 C41 101.8(3)
C51 P2 V2 115.4(3)
C31 P2 V2 113.1(2)
C41 P2 V2 107.8(3)
C12 S1 V1 109.3(3)
C52 S5 Se1 103.6(2)
C52 S5 V2 110.7(2)
Se1 S5 V2 60.06(5)
C42 S4 V2 109.6(2)
C22 S2 V1 113.0(2)
C32 S6 V2 112.8(2)
C7 Si2 C9 113.6(5)
C7 Si2 C8 108.3(4)
C9 Si2 C8 107.9(5)
C7 Si2 C3 108.9(4)
C9 Si2 C3 110.2(4)
C8 Si2 C3 107.7(3)
C27 Si3 C29 111.4(6)
C27 Si3 C28 108.2(6)
C29 Si3 C28 107.0(5)
C27 Si3 C23 110.1(4)
C29 Si3 C23 112.0(4)
C28 Si3 C23 108.0(4)
C49 Si4 C47 109.9(5)
C49 Si4 C48 110.3(5)
C47 Si4 C48 107.2(5)
C49 Si4 C43 107.8(4)
C47 Si4 C43 108.0(4)
C48 Si4 C43 113.6(4)
C17 Si1 C18 109.9(6)
C17 Si1 C19 107.0(6)
C18 Si1 C19 110.0(6)
C17 Si1 C13 111.2(5)
C18 Si1 C13 110.8(4)
C19 Si1 C13 107.9(4)
C37 Si5 C38 107.9(6)
C37 Si5 C39 111.4(7)
C38 Si5 C39 107.4(6)
C37 Si5 C33 112.5(5)
C38 Si5 C33 108.7(5)
C39 Si5 C33 108.7(5)
C59 Si6 C57 113.4(5)
C59 Si6 C58 107.0(6)
C57 Si6 C58 111.8(7)
C59 Si6 C53 111.7(4)
C57 Si6 C53 106.7(4)
C58 Si6 C53 106.1(5)
C42 C41 C46 119.8(6)
C42 C41 P2 117.7(5)
C46 C41 P2 122.5(6)
C41 C42 C43 122.9(7)
C41 C42 S4 118.1(5)
C43 C42 S4 119.0(6)
C12 C11 C16 119.3(7)
C12 C11 P1 116.2(5)
C16 C11 P1 124.5(6)
C11 C12 C13 120.8(6)
C11 C12 S1 119.1(5)
C13 C12 S1 120.0(5)
C2 C1 C6 118.7(6)
C2 C1 P1 117.9(5)
C6 C1 P1 123.3(5)
C51 C52 C53 120.7(7)
C51 C52 S5 119.4(6)
C53 C52 S5 119.7(6)
C36 C31 C32 120.8(7)
C36 C31 P2 130.2(6)
C32 C31 P2 108.0(5)
C1 C2 C3 123.1(6)
C1 C2 S3 118.2(5)
C3 C2 S3 118.7(5)
C15 C16 C11 121.0(7)
C14 C13 C12 117.4(7)
C14 C13 Si1 118.5(6)
C12 C13 Si1 124.1(5)
C42 C43 C44 115.5(7)
C42 C43 Si4 126.5(6)
C44 C43 Si4 117.8(6)
C31 C32 C33 120.6(7)
C31 C32 S6 119.2(5)
C33 C32 S6 120.1(6)
C4 C3 C2 115.6(7)
C4 C3 Si2 118.3(5)
C2 C3 Si2 126.0(5)
C34 C33 C32 114.7(7)
C34 C33 Si5 121.1(6)
C32 C33 Si5 123.3(6)
C21 C22 C23 120.3(6)
C21 C22 S2 118.3(5)
C23 C22 S2 121.4(5)
C24 C23 C22 116.1(7)
C24 C23 Si3 119.8(6)
C22 C23 Si3 124.0(6)
C55 C56 C51 119.4(8)
C26 C21 C22 121.2(7)
C26 C21 P1 128.7(6)
C22 C21 P1 109.4(5)
C52 C51 C56 120.2(7)
C52 C51 P2 116.1(6)
C56 C51 P2 123.7(6)
C21 C26 C25 119.6(8)
C3 C4 C5 122.9(7)
C45 C46 C41 120.3(7)
C16 C15 C14 119.8(7)
C33 C34 C35 124.4(8)
C5 C6 C1 119.2(7)
C36 C35 C34 119.4(8)
C25 C24 C23 123.6(7)
C24 C25 C26 118.4(7)
C46 C45 C44 118.7(7)
C45 C44 C43 122.9(7)
C35 C36 C31 119.0(8)
C54 C53 C52 116.0(7)
C54 C53 Si6 117.5(6)
C52 C53 Si6 126.4(6)
C55 C54 C53 122.3(8)
C56 C55 C54 121.4(9)
C15 C14 C13 121.7(8)
C6 C5 C4 120.5(7)
C63 O1A C60 101.6
C63 O1A O1B 45.4
C60 O1A O1B 73.5
C63 O1B O1A 46.6
C63 O1B C62 58.6
O1A O1B C62 80.8
C63 O1B C60 78.0
O1A O1B C60 43.3
C62 O1B C60 70.4
C60 C61 C62 97.9
C61 C62 C63 102.6
C61 C62 O1B 79.8
C63 C62 O1B 43.0
C61 C62 C60 38.5
C63 C62 C60 64.8
O1B C62 C60 56.7
C61 C60 O1A 123.3
C61 C60 O1B 80.2
O1A C60 O1B 63.3
C61 C60 C63 87.2
O1A C60 C63 37.9
O1B C60 C63 37.0
C61 C60 C62 43.6
O1A C60 C62 79.8
O1B C60 C62 52.9
C63 C60 C62 44.2
O1B C63 O1A 88.0
O1B C63 C62 78.4
O1A C63 C62 107.9
O1B C63 C60 65.0
O1A C63 C60 40.5
C62 C63 C60 71.0
C68 O2 C65 103(5)
C68 O2 C66 51(4)
C65 O2 C66 55(3)
O2 C68 C67 124(6)
O2 C68 C66 90(6)
C67 C68 C66 45(4)
O2 C68 C65 42(3)
C67 C68 C65 94(5)
C66 C68 C65 51(4)
O2 C65 C66 79(4)
O2 C65 C68 35(3)
C66 C65 C68 46(3)
C66 C67 C68 76(6)
C67 C66 C68 59(5)
C67 C66 C65 137(8)
C68 C66 C65 82(5)
C67 C66 O2 92(6)
C68 C66 O2 39(3)
C65 C66 O2 46(3)

loop_
_geom_bond_atom_site_label_1
_geom_bond_atom_site_label_2
_geom_bond_distance
Se1 S3 2.4579(19)
Se1 S5 2.503(2)
Se1 V1 2.5067(14)
Se1 V2 2.5127(13)
Se3 Se2 2.2640(11)
Se3 V2 2.5273(14)
Se3 V1 2.5602(13)
Se2 V1 2.5229(13)
Se2 V2 2.5598(14)
V2 S4 2.326(2)
V2 S6 2.375(2)
V2 P2 2.377(2)
V2 S5 2.518(2)
V2 V1 3.0808(15)
V1 S1 2.330(2)
V1 P1 2.3740(19)
V1 S2 2.377(2)
V1 S3 2.515(2)
P1 C1 1.790(7)
P1 C21 1.795(7)
P1 C11 1.808(8)
S3 C2 1.794(6)
P2 C51 1.799(8)
P2 C31 1.806(7)
P2 C41 1.809(7)
S1 C12 1.780(6)
S5 C52 1.770(7)
S4 C42 1.791(7)
S2 C22 1.775(7)
S6 C32 1.762(7)
Si2 C7 1.844(9)
Si2 C9 1.845(9)
Si2 C8 1.861(8)
Si2 C3 1.886(7)
Si3 C27 1.822(12)
Si3 C29 1.854(9)
Si3 C28 1.861(9)
Si3 C23 1.894(8)
Si4 C49 1.856(11)
Si4 C47 1.871(9)
Si4 C48 1.872(10)
Si4 C43 1.901(8)
Si1 C17 1.797(12)
Si1 C18 1.846(10)
Si1 C19 1.874(10)
Si1 C13 1.904(8)
Si5 C37 1.825(11)
Si5 C38 1.832(10)
Si5 C39 1.832(11)
Si5 C33 1.886(9)
Si6 C59 1.850(10)
Si6 C57 1.858(10)
Si6 C58 1.889(12)
Si6 C53 1.890(8)
C41 C42 1.381(10)
C41 C46 1.394(9)
C42 C43 1.391(9)
C11 C12 1.390(9)
C11 C16 1.398(9)
C12 C13 1.400(10)
C1 C2 1.388(9)
C1 C6 1.417(9)
C52 C51 1.401(10)
C52 C53 1.423(10)
C31 C36 1.371(10)
C31 C32 1.402(10)
C2 C3 1.418(9)
C16 C15 1.343(11)
C13 C14 1.394(9)
C43 C44 1.416(10)
C32 C33 1.416(9)
C3 C4 1.385(9)
C33 C34 1.378(11)
C22 C21 1.391(9)
C22 C23 1.410(9)
C23 C24 1.403(10)
C56 C55 1.346(11)
C56 C51 1.417(11)
C21 C26 1.384(9)
C26 C25 1.392(10)
C4 C5 1.391(11)
C46 C45 1.378(10)
C15 C14 1.393(11)
C34 C35 1.378(12)
C6 C5 1.381(11)
C35 C36 1.369(11)
C24 C25 1.387(11)
C45 C44 1.397(11)
C53 C54 1.417(12)
C54 C55 1.380(12)
O1A C63 1.1874
O1A C60 1.2541
O1A O1B 1.6341
O1B C63 1.1649
O1B C62 1.6740
O1B C60 1.7545
C61 C60 1.2431
C61 C62 1.3764
C62 C63 1.4583
C62 C60 1.9771
C60 C63 1.8930
O2 C68 1.20(6)
O2 C65 1.38(6)
O2 C66 1.90(8)
C68 C67 1.30(7)
C68 C66 1.47(9)
C68 C65 2.01(9)
C65 C66 1.58(8)
C67 C66 1.08(8)
